data_2240970
loop_
_publ_author_name
'Bakhouch, Mohamed'
'Mahfoud, Asmae'
'El Yazidi, Mohamed'
'Saadi, Mohamed'
'El Ammari, Lahcen'

_publ_section_title
;
 Crystal structure of ethyl
 2-amino-4-(4-chlorophenyl)-4<i>H</i>-1-benzothieno[3,2-<i>b</i>]pyran-3-carboxylate
;
_journal_coeditor_code SU5182
_journal_issue 8
_journal_name_full 'Acta Crystallographica Section E'
_journal_page_first o619
_journal_page_last o620
_journal_paper_doi 10.1107/S2056989015014085
_journal_volume 71
_journal_year 2015
_chemical_formula_iupac 'C20 H16 Cl N O3 S'
_chemical_formula_moiety 'C20 H16 Cl N O3 S'
_chemical_formula_sum 'C20 H16 Cl N O3 S'
_chemical_formula_weight 385.85
_chemical_name_systematic
;Ethyl
2-amino-4-(4-chlorophenyl)-4<i>H</i>-1-benzothieno[3,2-<i>b</i>]pyran-3-carboxylate
;
_space_group_crystal_system triclinic
_space_group_IT_number 2
_space_group_name_Hall '-P 1'
_space_group_name_H-M_alt 'P -1'
_symmetry_space_group_name_Hall '-P 1'
_symmetry_space_group_name_H-M 'P -1'
_atom_sites_solution_hydrogens geom
_audit_creation_method SHELXL-2013
_cell_angle_alpha 104.592(2)
_cell_angle_beta 106.849(2)
_cell_angle_gamma 102.174(2)
_cell_formula_units_Z 2
_cell_length_a 8.3606(4)
_cell_length_b 10.9186(6)
_cell_length_c 11.0971(6)
_cell_measurement_reflns_used 3892
_cell_measurement_temperature 296(2)
_cell_measurement_theta_max 27.032
_cell_measurement_theta_min 2.342
_cell_volume 893.09(8)
_computing_cell_refinement
;
SAINT (Bruker, 2009)
;
_computing_data_collection
;
APEX2 (Bruker, 2009)
;
_computing_data_reduction
;
SAINT (Bruker, 2009)
;
_computing_molecular_graphics
;
ORTEP-3 for Windows (Farrugia, 2012) and PLATON (Spek, 2009)
;
_computing_publication_material
;
SHELXL2013 (Sheldrick, 2015), PLATON (Spek, 2009) and
publCIF (Westrip, 2010)
;
_computing_structure_refinement
;
SHELXL2013 (Sheldrick, 2015)
;
_computing_structure_solution
;
SHELXS2013 (Sheldrick, 2008)
;
_diffrn_ambient_temperature 296(2)
_diffrn_measured_fraction_theta_full 0.999
_diffrn_measured_fraction_theta_max 0.998
_diffrn_measurement_device_type 'Bruker X8 APEX'
_diffrn_measurement_method '\f and \w scans'
_diffrn_radiation_monochromator graphite
_diffrn_radiation_source 'fine-focus sealed tube'
_diffrn_radiation_type MoK\a
_diffrn_radiation_wavelength 0.71073
_diffrn_reflns_av_R_equivalents 0.0291
_diffrn_reflns_limit_h_max 10
_diffrn_reflns_limit_h_min -10
_diffrn_reflns_limit_k_max 13
_diffrn_reflns_limit_k_min -13
_diffrn_reflns_limit_l_max 14
_diffrn_reflns_limit_l_min -14
_diffrn_reflns_number 22918
_diffrn_reflns_theta_full 25.242
_diffrn_reflns_theta_max 27.032
_diffrn_reflns_theta_min 2.342
_exptl_absorpt_coefficient_mu 0.351
_exptl_absorpt_correction_T_max 0.7461
_exptl_absorpt_correction_T_min 0.6729
_exptl_absorpt_correction_type multi-scan
_exptl_absorpt_process_details
;
(SADABS; Bruker, 2009)
;
_exptl_crystal_colour colourless
_exptl_crystal_density_diffrn 1.435
_exptl_crystal_description Block
_exptl_crystal_F_000 400
_exptl_crystal_size_max 0.42
_exptl_crystal_size_mid 0.31
_exptl_crystal_size_min 0.26
_refine_diff_density_max 0.304
_refine_diff_density_min -0.240
_refine_ls_extinction_method none
_refine_ls_goodness_of_fit_ref 1.043
_refine_ls_hydrogen_treatment constr
_refine_ls_matrix_type full
_refine_ls_number_parameters 235
_refine_ls_number_reflns 3892
_refine_ls_number_restraints 0
_refine_ls_restrained_S_all 1.043
_refine_ls_R_factor_all 0.0378
_refine_ls_R_factor_gt 0.0332
_refine_ls_shift/su_max 0.001
_refine_ls_shift/su_mean 0.000
_refine_ls_structure_factor_coef Fsqd
_refine_ls_weighting_details 'w=1/[\s^2^(Fo^2^)+(0.0548P)^2^+0.2464P] where P=(Fo^2^+2Fc^2^)/3'
_refine_ls_weighting_scheme calc
_refine_ls_wR_factor_gt 0.0923
_refine_ls_wR_factor_ref 0.0971
_reflns_number_gt 3422
_reflns_number_total 3892
_reflns_threshold_expression 'I > 2\s(I)'
_cod_data_source_file su5182sup1.cif
_cod_data_source_block I
_cod_database_code 2240970
_shelx_space_group_comment
;
The symmetry employed for this shelxl refinement is uniquely defined
by the following loop, which should always be used as a source of
symmetry information in preference to the above space-group names.
They are only intended as comments.
;
_shelxl_version_number .2013

loop_
_space_group_symop_operation_xyz
'x, y, z'
'-x, -y, -z'

loop_
_atom_site_type_symbol
_atom_site_label
_atom_site_fract_x
_atom_site_fract_y
_atom_site_fract_z
_atom_site_U_iso_or_equiv
_atom_site_adp_type
_atom_site_calc_flag
_atom_site_occupancy
C C1 0.35626(19) 0.05325(15) 0.88366(15) 0.0351(3) Uani d 1
C C2 0.2174(2) 0.01998(18) 0.92720(18) 0.0471(4) Uani d 1
H H2 0.2128 0.0769 1.0033 0.057 Uiso calc 1
C C3 0.0882(2) -0.0988(2) 0.85487(19) 0.0542(4) Uani d 1
H H3 -0.0054 -0.1223 0.8824 0.065 Uiso calc 1
C C4 0.0936(2) -0.1852(2) 0.74085(19) 0.0539(4) Uani d 1
H H4 0.0034 -0.2648 0.6931 0.065 Uiso calc 1
C C5 0.2317(2) -0.15375(17) 0.69832(16) 0.0432(4) Uani d 1
H H5 0.2359 -0.2120 0.6229 0.052 Uiso calc 1
C C6 0.36455(18) -0.03341(14) 0.77004(14) 0.0325(3) Uani d 1
C C7 0.51995(18) 0.02422(13) 0.74848(13) 0.0296(3) Uani d 1
C C8 0.62124(18) 0.14449(13) 0.83590(13) 0.0294(3) Uani d 1
C C9 0.78415(17) 0.22422(13) 0.82693(13) 0.0281(3) Uani d 1
H H9 0.8804 0.2515 0.9131 0.034 Uiso calc 1
C C10 0.82868(17) 0.13392(13) 0.72085(13) 0.0298(3) Uani d 1
C C11 0.71717(18) 0.01172(13) 0.63660(13) 0.0298(3) Uani d 1
C C12 0.75379(16) 0.34879(13) 0.79785(13) 0.0274(3) Uani d 1
C C13 0.7782(2) 0.46098(14) 0.90231(14) 0.0354(3) Uani d 1
H H13 0.8217 0.4617 0.9898 0.042 Uiso calc 1
C C14 0.7389(2) 0.57212(14) 0.87879(15) 0.0385(3) Uani d 1
H H14 0.7540 0.6462 0.9494 0.046 Uiso calc 1
C C15 0.67728(18) 0.57080(13) 0.74900(15) 0.0346(3) Uani d 1
C C16 0.6569(2) 0.46233(15) 0.64347(15) 0.0396(3) Uani d 1
H H16 0.6191 0.4637 0.5564 0.047 Uiso calc 1
C C17 0.69348(19) 0.35146(14) 0.66880(14) 0.0349(3) Uani d 1
H H17 0.6772 0.2774 0.5977 0.042 Uiso calc 1
C C18 0.99172(18) 0.18273(14) 0.70204(14) 0.0338(3) Uani d 1
C C19 1.2395(2) 0.37234(19) 0.76685(18) 0.0508(4) Uani d 1
H H19A 1.2933 0.3086 0.7312 0.061 Uiso calc 1
H H19B 1.3263 0.4365 0.8501 0.061 Uiso calc 1
C C20 1.1832(4) 0.4415(3) 0.6705(3) 0.1006(10) Uani d 1
H H20A 1.2833 0.4864 0.6551 0.151 Uiso calc 1
H H20B 1.1310 0.5052 0.7063 0.151 Uiso calc 1
H H20C 1.0989 0.3777 0.5877 0.151 Uiso calc 1
N N1 0.74061(17) -0.07170(12) 0.53678(13) 0.0404(3) Uani d 1
H H1A 0.8348 -0.0502 0.5199 0.048 Uiso calc 1
H H1B 0.6615 -0.1469 0.4894 0.048 Uiso calc 1
O O1 0.55816(13) -0.04447(10) 0.64299(10) 0.0341(2) Uani d 1
O O2 1.09024(13) 0.30414(11) 0.79199(11) 0.0412(3) Uani d 1
O O3 1.03951(15) 0.12634(12) 0.61632(12) 0.0503(3) Uani d 1
S S1 0.53387(5) 0.19821(4) 0.95704(4) 0.03808(12) Uani d 1
Cl Cl1 0.62208(6) 0.70800(4) 0.71743(4) 0.05029(13) Uani d 1

loop_
_atom_site_aniso_label
_atom_site_aniso_U_11
_atom_site_aniso_U_22
_atom_site_aniso_U_33
_atom_site_aniso_U_12
_atom_site_aniso_U_13
_atom_site_aniso_U_23
C1 0.0365(7) 0.0397(7) 0.0395(7) 0.0175(6) 0.0224(6) 0.0158(6)
C2 0.0454(9) 0.0575(10) 0.0523(9) 0.0213(8) 0.0346(8) 0.0170(8)
C3 0.0390(9) 0.0698(12) 0.0624(11) 0.0136(8) 0.0341(8) 0.0206(9)
C4 0.0365(8) 0.0595(11) 0.0591(11) 0.0042(8) 0.0223(8) 0.0119(9)
C5 0.0378(8) 0.0492(9) 0.0420(8) 0.0101(7) 0.0203(7) 0.0099(7)
C6 0.0316(7) 0.0393(7) 0.0351(7) 0.0159(6) 0.0179(6) 0.0158(6)
C7 0.0324(7) 0.0354(7) 0.0311(6) 0.0175(5) 0.0190(5) 0.0131(5)
C8 0.0348(7) 0.0329(7) 0.0307(6) 0.0173(5) 0.0202(5) 0.0121(5)
C9 0.0306(6) 0.0313(6) 0.0270(6) 0.0136(5) 0.0150(5) 0.0087(5)
C10 0.0312(7) 0.0333(7) 0.0335(7) 0.0163(5) 0.0192(5) 0.0116(5)
C11 0.0336(7) 0.0330(7) 0.0331(6) 0.0172(5) 0.0198(5) 0.0133(5)
C12 0.0250(6) 0.0296(6) 0.0292(6) 0.0092(5) 0.0134(5) 0.0076(5)
C13 0.0428(8) 0.0348(7) 0.0273(6) 0.0137(6) 0.0131(6) 0.0063(5)
C14 0.0444(8) 0.0291(7) 0.0364(7) 0.0118(6) 0.0135(6) 0.0023(6)
C15 0.0305(7) 0.0283(7) 0.0430(8) 0.0097(5) 0.0104(6) 0.0113(6)
C16 0.0444(8) 0.0427(8) 0.0309(7) 0.0170(7) 0.0100(6) 0.0123(6)
C17 0.0405(8) 0.0347(7) 0.0280(6) 0.0148(6) 0.0122(6) 0.0053(5)
C18 0.0327(7) 0.0387(7) 0.0360(7) 0.0155(6) 0.0183(6) 0.0115(6)
C19 0.0330(8) 0.0570(10) 0.0541(10) 0.0021(7) 0.0224(7) 0.0070(8)
C20 0.0660(15) 0.115(2) 0.130(2) 0.0027(15) 0.0361(16) 0.078(2)
N1 0.0442(7) 0.0356(6) 0.0458(7) 0.0121(5) 0.0308(6) 0.0040(5)
O1 0.0347(5) 0.0343(5) 0.0358(5) 0.0099(4) 0.0222(4) 0.0054(4)
O2 0.0327(5) 0.0451(6) 0.0417(6) 0.0059(4) 0.0211(5) 0.0039(5)
O3 0.0465(6) 0.0504(7) 0.0569(7) 0.0128(5) 0.0373(6) 0.0029(5)
S1 0.0447(2) 0.0385(2) 0.0392(2) 0.01531(16) 0.02879(17) 0.00859(15)
Cl1 0.0518(2) 0.0325(2) 0.0608(3) 0.01558(17) 0.00947(19) 0.01663(18)

loop_
_atom_type_symbol
_atom_type_description
_atom_type_scat_dispersion_real
_atom_type_scat_dispersion_imag
_atom_type_scat_source
C C 0.0033 0.0016 'International Tables Vol C Tables 4.2.6.8 and 6.1.1.4'
H H 0.0000 0.0000 'International Tables Vol C Tables 4.2.6.8 and 6.1.1.4'
N N 0.0061 0.0033 'International Tables Vol C Tables 4.2.6.8 and 6.1.1.4'
O O 0.0106 0.0060 'International Tables Vol C Tables 4.2.6.8 and 6.1.1.4'
S S 0.1246 0.1234 'International Tables Vol C Tables 4.2.6.8 and 6.1.1.4'
Cl Cl 0.1484 0.1585 'International Tables Vol C Tables 4.2.6.8 and 6.1.1.4'

loop_
_geom_angle_atom_site_label_1
_geom_angle_atom_site_label_2
_geom_angle_atom_site_label_3
_geom_angle
C2 C1 C6 120.93(15)
C2 C1 S1 126.81(13)
C6 C1 S1 112.26(10)
C3 C2 C1 118.18(15)
C3 C2 H2 120.9
C1 C2 H2 120.9
C2 C3 C4 121.53(15)
C2 C3 H3 119.2
C4 C3 H3 119.2
C5 C4 C3 120.57(17)
C5 C4 H4 119.7
C3 C4 H4 119.7
C4 C5 C6 118.99(15)
C4 C5 H5 120.5
C6 C5 H5 120.5
C5 C6 C1 119.78(13)
C5 C6 C7 130.77(13)
C1 C6 C7 109.45(13)
C8 C7 O1 124.03(12)
C8 C7 C6 115.98(12)
O1 C7 C6 119.99(12)
C7 C8 C9 124.22(11)
C7 C8 S1 111.10(10)
C9 C8 S1 124.64(10)
C8 C9 C10 107.59(11)
C8 C9 C12 109.14(10)
C10 C9 C12 113.90(10)
C8 C9 H9 108.7
C10 C9 H9 108.7
C12 C9 H9 108.7
C11 C10 C18 118.03(12)
C11 C10 C9 123.05(11)
C18 C10 C9 118.79(12)
N1 C11 C10 127.48(13)
N1 C11 O1 108.97(12)
C10 C11 O1 123.55(11)
C17 C12 C13 118.29(12)
C17 C12 C9 121.86(11)
C13 C12 C9 119.77(12)
C14 C13 C12 121.31(13)
C14 C13 H13 119.3
C12 C13 H13 119.3
C15 C14 C13 118.84(13)
C15 C14 H14 120.6
C13 C14 H14 120.6
C14 C15 C16 121.13(13)
C14 C15 Cl1 119.42(11)
C16 C15 Cl1 119.45(11)
C15 C16 C17 119.13(13)
C15 C16 H16 120.4
C17 C16 H16 120.4
C12 C17 C16 121.25(13)
C12 C17 H17 119.4
C16 C17 H17 119.4
O3 C18 O2 121.50(13)
O3 C18 C10 126.35(14)
O2 C18 C10 112.14(11)
O2 C19 C20 110.42(16)
O2 C19 H19A 109.6
C20 C19 H19A 109.6
O2 C19 H19B 109.6
C20 C19 H19B 109.6
H19A C19 H19B 108.1
C19 C20 H20A 109.5
C19 C20 H20B 109.5
H20A C20 H20B 109.5
C19 C20 H20C 109.5
H20A C20 H20C 109.5
H20B C20 H20C 109.5
C11 N1 H1A 120.0
C11 N1 H1B 120.0
H1A N1 H1B 120.0
C11 O1 C7 116.36(11)
C18 O2 C19 116.32(11)
C1 S1 C8 91.21(7)

loop_
_geom_bond_atom_site_label_1
_geom_bond_atom_site_label_2
_geom_bond_distance
C1 C2 1.396(2)
C1 C6 1.4025(19)
C1 S1 1.7412(16)
C2 C3 1.369(3)
C2 H2 0.9300
C3 C4 1.394(3)
C3 H3 0.9300
C4 C5 1.379(2)
C4 H4 0.9300
C5 C6 1.393(2)
C5 H5 0.9300
C6 C7 1.4327(18)
C7 C8 1.340(2)
C7 O1 1.3821(15)
C8 C9 1.4983(18)
C8 S1 1.7428(13)
C9 C10 1.5235(16)
C9 C12 1.5289(17)
C9 H9 0.9800
C10 C11 1.366(2)
C10 C18 1.4492(19)
C11 N1 1.3371(17)
C11 O1 1.3717(16)
C12 C17 1.3837(19)
C12 C13 1.3885(18)
C13 C14 1.388(2)
C13 H13 0.9300
C14 C15 1.377(2)
C14 H14 0.9300
C15 C16 1.380(2)
C15 Cl1 1.7441(14)
C16 C17 1.384(2)
C16 H16 0.9300
C17 H17 0.9300
C18 O3 1.2134(17)
C18 O2 1.3521(18)
C19 O2 1.4507(18)
C19 C20 1.484(3)
C19 H19A 0.9700
C19 H19B 0.9700
C20 H20A 0.9600
C20 H20B 0.9600
C20 H20C 0.9600
N1 H1A 0.8600
N1 H1B 0.8600

loop_
_geom_hbond_atom_site_label_D
_geom_hbond_atom_site_label_H
_geom_hbond_atom_site_label_A
_geom_hbond_site_symmetry_A
_geom_hbond_distance_DH
_geom_hbond_distance_HA
_geom_hbond_distance_DA
_geom_hbond_angle_DHA
N1 H1A O3 . 0.86 2.07 2.6796(18) 127
N1 H1A O3 2_756 0.86 2.18 2.8956(15) 141

_cod_database_fobs_code 2240970
